data_4350194
loop_
_publ_author_name
'Lakshminarayanan, P. S.'
'Suresh, Eringathodi'
'Ghosh, Pradyut'

_publ_section_title
;
 Synthesis and characterization of a tripodal amide ligand and its binding
 with anions of different dimensionality.
;
_journal_issue 11
_journal_name_full 'Inorganic chemistry'
_journal_page_first 4372
_journal_page_last 4380
_journal_paper_doi 10.1021/ic052159o
_journal_volume 45
_journal_year 2006
_chemical_formula_sum 'C27 H28 Br N7 O9'
_chemical_formula_weight 674.47
_space_group_IT_number 2
_space_group_name_Hall '-P 1'
_space_group_name_H-M_alt 'P -1'
_symmetry_cell_setting triclinic
_symmetry_space_group_name_H-M 'P -1'
_atom_sites_solution_hydrogens geom
_atom_sites_solution_primary direct
_atom_sites_solution_secondary difmap
_audit_creation_method SHELXL-97
_cell_angle_alpha 69.9320(10)
_cell_angle_beta 83.523(2)
_cell_angle_gamma 76.401(2)
_cell_formula_units_Z 2
_cell_length_a 8.6030(8)
_cell_length_b 11.3256(11)
_cell_length_c 15.6270(15)
_cell_measurement_temperature 293(2)
_cell_volume 1389.2(2)
_computing_cell_refinement 'BRUKER SMART'
_computing_data_collection 'BRUKER SMART'
_computing_data_reduction 'BRUKER SAINT'
_computing_molecular_graphics 'ORTEP, PLATON'
_computing_structure_refinement 'SHELXL-97 (Sheldrick, 1997)'
_computing_structure_solution 'SHELXS-97 (Sheldrick, 1990)'
_diffrn_ambient_temperature 100(2)
_diffrn_measured_fraction_theta_full 0.902
_diffrn_measured_fraction_theta_max 0.902
_diffrn_measurement_device_type 'BRUKER SMART APEX CCD DIFFRACTOMETER'
_diffrn_measurement_method 'OMEGA-PHI SCAN'
_diffrn_radiation_monochromator graphite
_diffrn_radiation_source 'fine-focus sealed tube'
_diffrn_radiation_type MoK\a
_diffrn_radiation_wavelength 0.71073
_diffrn_reflns_av_R_equivalents 0.0285
_diffrn_reflns_av_sigmaI/netI 0.0566
_diffrn_reflns_limit_h_max 11
_diffrn_reflns_limit_h_min -11
_diffrn_reflns_limit_k_max 14
_diffrn_reflns_limit_k_min -15
_diffrn_reflns_limit_l_max 20
_diffrn_reflns_limit_l_min -20
_diffrn_reflns_number 11782
_diffrn_reflns_theta_full 28.31
_diffrn_reflns_theta_max 28.31
_diffrn_reflns_theta_min 1.39
_exptl_absorpt_coefficient_mu 1.549
_exptl_crystal_colour COLOURLESS
_exptl_crystal_density_diffrn 1.612
_exptl_crystal_density_method 'not measured'
_exptl_crystal_description BLOCKS
_exptl_crystal_F_000 692
_exptl_crystal_size_max 0.43
_exptl_crystal_size_mid 0.32
_exptl_crystal_size_min 0.28
_refine_diff_density_max 0.820
_refine_diff_density_min -0.479
_refine_diff_density_rms 0.105
_refine_ls_extinction_method none
_refine_ls_goodness_of_fit_ref 1.095
_refine_ls_hydrogen_treatment mixed
_refine_ls_matrix_type full
_refine_ls_number_parameters 405
_refine_ls_number_reflns 6238
_refine_ls_number_restraints 0
_refine_ls_restrained_S_all 1.095
_refine_ls_R_factor_all 0.0569
_refine_ls_R_factor_gt 0.0435
_refine_ls_shift/su_max 0.000
_refine_ls_shift/su_mean 0.000
_refine_ls_structure_factor_coef Fsqd
_refine_ls_weighting_details 'w=1/[\s^2^(Fo^2^)+(0.0586P)^2^+1.1457P] where P=(Fo^2^+2Fc^2^)/3'
_refine_ls_weighting_scheme calc
_refine_ls_wR_factor_gt 0.1047
_refine_ls_wR_factor_ref 0.1265
_reflns_number_gt 5147
_reflns_number_total 6238
_reflns_threshold_expression >2sigma(I)
_cod_data_source_file ic052159osi20051220_024517.cif
_cod_data_source_block plaxhbrm
_cod_depositor_comments
;
The following automatic conversions were performed:

data item '_symmetry_cell_setting' value 'TRICLINIC' was changed to
'triclinic' in accordance with the
/home/saulius/struct/COD-crude-data/automatic-downloads/DataCite-retrospective/ACS/depositions/lib/dictionaries/cif_core.dic
dictionary named 'cif_core.dic' version 2.4.2 last updated on
2011-04-26.

data item '_refine_ls_weighting_scheme' value 'calc
w=1/[\s^2^(Fo^2^)+(0.0586P)^2^+1.1457P] where P=(Fo^2^+2Fc^2^)/3' was
changed to 'calc'. A new data item '_refine_ls_weighting_details' was
created with the value set to
'w=1/[\s^2^(Fo^2^)+(0.0586P)^2^+1.1457P] where P=(Fo^2^+2Fc^2^)/3'.

Automatic conversion script
Id: cif_fix_values 6909 2019-04-08 15:41:33Z antanas 
;
_cod_database_code 4350194

loop_
_symmetry_equiv_pos_as_xyz
'x, y, z'
'-x, -y, -z'

loop_
_atom_site_label
_atom_site_type_symbol
_atom_site_fract_x
_atom_site_fract_y
_atom_site_fract_z
_atom_site_U_iso_or_equiv
_atom_site_adp_type
_atom_site_occupancy
_atom_site_calc_flag
_atom_site_refinement_flags
Br1 Br 0.15136(4) 0.68256(3) 0.49390(2) 0.01885(11) Uani 1 d .
O4 O 0.6811(3) -0.1159(2) 0.32202(15) 0.0187(5) Uani 1 d .
O5 O 0.6161(3) 0.3245(2) 0.31463(16) 0.0212(5) Uani 1 d .
O7 O 1.0287(3) -0.1020(2) 0.12308(15) 0.0206(5) Uani 1 d .
O6 O 0.4174(3) 0.4100(2) 0.38799(17) 0.0269(6) Uani 1 d .
O9 O 1.1625(3) 0.3346(2) 0.04344(17) 0.0273(6) Uani 1 d .
N5 N 0.4908(3) 0.3218(2) 0.36052(18) 0.0187(6) Uani 1 d .
O8 O 1.0249(3) 0.4522(2) 0.12134(18) 0.0285(6) Uani 1 d .
O2 O 0.3288(3) 0.4234(2) 0.19317(17) 0.0263(5) Uani 1 d .
O1 O 0.4300(3) 0.0151(2) 0.13223(19) 0.0307(6) Uani 1 d .
N1 N 0.7860(3) -0.3191(2) 0.25555(18) 0.0173(6) Uani 1 d .
N6 N 1.0747(3) -0.2194(3) 0.2711(2) 0.0181(6) Uani 1 d .
O3 O 0.4945(3) 0.5517(2) 0.14188(18) 0.0296(6) Uani 1 d .
N2 N 0.6850(4) -0.0690(3) 0.09781(19) 0.0185(6) Uani 1 d .
N4 N 0.4992(3) -0.2334(2) 0.39490(18) 0.0177(6) Uani 1 d .
N7 N 1.0790(3) 0.3477(3) 0.1102(2) 0.0217(6) Uani 1 d .
C1 C 0.7842(4) -0.3027(3) 0.1559(2) 0.0198(7) Uani 1 d .
H1A H 0.7696 -0.3819 0.1500 0.024 Uiso 1 calc R
H1B H 0.8871 -0.2877 0.1275 0.024 Uiso 1 calc R
C14 C 0.5101(4) 0.1015(3) 0.3608(2) 0.0175(6) Uani 1 d .
H14 H 0.6075 0.1056 0.3287 0.021 Uiso 1 calc R
N3 N 0.4525(4) 0.4515(3) 0.1512(2) 0.0236(6) Uani 1 d .
C15 C 0.4230(4) 0.2056(3) 0.3853(2) 0.0162(6) Uani 1 d .
C22 C 1.0291(4) 0.0117(3) 0.2262(2) 0.0149(6) Uani 1 d .
C5 C 0.5169(4) 0.2414(3) 0.1283(2) 0.0176(6) Uani 1 d .
H5A H 0.4289 0.2200 0.1658 0.021 Uiso 1 calc R
C11 C 0.6038(4) -0.3569(3) 0.3982(2) 0.0213(7) Uani 1 d .
H11A H 0.5516 -0.4249 0.4367 0.026 Uiso 1 calc R
H11B H 0.7016 -0.3651 0.4272 0.026 Uiso 1 calc R
C3 C 0.5670(4) 0.0272(3) 0.1087(2) 0.0185(7) Uani 1 d .
C12 C 0.5508(4) -0.1235(3) 0.3637(2) 0.0175(6) Uani 1 d .
C21 C 1.0450(3) -0.1082(3) 0.2018(2) 0.0173(6) Uani 1 d .
C2 C 0.6541(4) -0.1932(3) 0.1053(2) 0.0204(7) Uani 1 d .
H2A H 0.6476 -0.1969 0.0448 0.025 Uiso 1 calc R
H2B H 0.5520 -0.2025 0.1373 0.025 Uiso 1 calc R
C16 C 0.2779(4) 0.2045(3) 0.4317(2) 0.0202(7) Uani 1 d .
H16 H 0.2220 0.2758 0.4470 0.024 Uiso 1 calc R
C6 C 0.5550(4) 0.3595(3) 0.1100(2) 0.0194(7) Uani 1 d .
C4 C 0.6134(4) 0.1548(3) 0.0890(2) 0.0167(6) Uani 1 d .
C18 C 0.3018(4) -0.0112(3) 0.4325(2) 0.0205(7) Uani 1 d .
H18 H 0.2597 -0.0847 0.4491 0.025 Uiso 1 calc R
C9 C 0.7412(4) 0.1907(3) 0.0314(2) 0.0202(7) Uani 1 d .
H9A H 0.8051 0.1337 0.0044 0.024 Uiso 1 calc R
C27 C 0.9603(4) 0.0203(3) 0.3094(2) 0.0181(6) Uani 1 d .
H27 H 0.9333 -0.0519 0.3536 0.022 Uiso 1 calc R
C24 C 1.0422(4) 0.2317(3) 0.1805(2) 0.0187(7) Uani 1 d .
C13 C 0.4483(4) -0.0087(3) 0.3854(2) 0.0166(6) Uani 1 d .
C7 C 0.6823(4) 0.3970(3) 0.0534(2) 0.0210(7) Uani 1 d .
H7 H 0.7052 0.4773 0.0424 0.025 Uiso 1 calc R
C25 C 0.9727(4) 0.2426(3) 0.2617(2) 0.0216(7) Uani 1 d .
H25 H 0.9535 0.3205 0.2727 0.026 Uiso 1 calc R
C17 C 0.2176(4) 0.0953(3) 0.4549(2) 0.0203(7) Uani 1 d .
H17 H 0.1192 0.0927 0.4861 0.024 Uiso 1 calc R
C23 C 1.0702(4) 0.1184(3) 0.1598(2) 0.0174(6) Uani 1 d .
H23 H 1.1149 0.1143 0.1035 0.021 Uiso 1 calc R
C10 C 0.6484(4) -0.3780(3) 0.3067(2) 0.0214(7) Uani 1 d .
H10A H 0.6761 -0.4698 0.3168 0.026 Uiso 1 calc R
H10B H 0.5555 -0.3422 0.2690 0.026 Uiso 1 calc R
C8 C 0.7746(4) 0.3107(3) 0.0137(2) 0.0237(7) Uani 1 d .
H8A H 0.8603 0.3337 -0.0254 0.028 Uiso 1 calc R
C26 C 0.9318(4) 0.1347(3) 0.3270(2) 0.0218(7) Uani 1 d .
H26 H 0.8851 0.1397 0.3827 0.026 Uiso 1 calc R
C19 C 0.9419(4) -0.4011(3) 0.2976(2) 0.0204(7) Uani 1 d .
H19B H 0.9591 -0.4836 0.2881 0.025 Uiso 1 calc R
H19A H 0.9321 -0.4168 0.3628 0.025 Uiso 1 calc R
C20 C 1.0882(4) -0.3430(3) 0.2600(2) 0.0190(7) Uani 1 d .
H20A H 1.1820 -0.4017 0.2908 0.023 Uiso 1 calc R
H20B H 1.1035 -0.3333 0.1957 0.023 Uiso 1 calc R
H2N H 0.780(5) -0.057(4) 0.087(3) 0.022(10) Uiso 1 d .
H6N H 1.089(5) -0.216(4) 0.319(3) 0.025(11) Uiso 1 d .
H1N H 0.7706 -0.2403 0.2677 0.050 Uiso 1 d .
H4N H 0.3986 -0.2316 0.4145 0.054 Uiso 1 d .

loop_
_atom_site_aniso_label
_atom_site_aniso_U_11
_atom_site_aniso_U_22
_atom_site_aniso_U_33
_atom_site_aniso_U_23
_atom_site_aniso_U_13
_atom_site_aniso_U_12
Br1 0.02090(18) 0.01507(17) 0.01931(17) -0.00497(12) 0.00228(12) -0.00380(12)
O4 0.0191(11) 0.0173(11) 0.0242(12) -0.0136(10) 0.0070(9) -0.0060(9)
O5 0.0207(12) 0.0177(11) 0.0264(13) -0.0092(10) 0.0009(10) -0.0042(9)
O7 0.0258(12) 0.0178(12) 0.0192(12) -0.0090(10) 0.0017(10) -0.0030(10)
O6 0.0386(15) 0.0164(12) 0.0290(13) -0.0143(11) 0.0052(11) -0.0048(11)
O9 0.0318(14) 0.0208(12) 0.0268(13) -0.0045(10) 0.0035(11) -0.0077(11)
N5 0.0253(15) 0.0113(13) 0.0187(14) -0.0042(11) -0.0049(12) -0.0016(11)
O8 0.0284(13) 0.0145(12) 0.0427(16) -0.0097(11) -0.0017(12) -0.0039(10)
O2 0.0246(13) 0.0263(13) 0.0307(14) -0.0167(11) 0.0009(11) -0.0004(10)
O1 0.0183(12) 0.0219(13) 0.0521(17) -0.0137(12) 0.0039(12) -0.0045(10)
N1 0.0229(14) 0.0133(13) 0.0176(13) -0.0085(11) 0.0053(11) -0.0049(11)
N6 0.0239(15) 0.0118(13) 0.0202(14) -0.0078(12) -0.0040(12) -0.0014(11)
O3 0.0403(15) 0.0187(13) 0.0336(14) -0.0117(11) -0.0060(12) -0.0065(11)
N2 0.0190(14) 0.0166(14) 0.0215(14) -0.0103(11) 0.0028(11) -0.0022(11)
N4 0.0193(13) 0.0139(13) 0.0212(14) -0.0085(11) 0.0045(11) -0.0043(11)
N7 0.0182(14) 0.0176(14) 0.0291(16) -0.0054(12) -0.0038(12) -0.0051(11)
C1 0.0242(17) 0.0175(16) 0.0212(16) -0.0107(13) 0.0008(13) -0.0053(13)
C14 0.0189(16) 0.0180(16) 0.0167(15) -0.0073(13) 0.0000(13) -0.0040(13)
N3 0.0284(16) 0.0196(15) 0.0223(15) -0.0076(12) -0.0096(13) 0.0009(12)
C15 0.0224(16) 0.0101(14) 0.0147(15) -0.0030(12) -0.0036(12) -0.0011(12)
C22 0.0123(14) 0.0142(15) 0.0187(15) -0.0069(13) -0.0019(12) -0.0008(11)
C5 0.0163(15) 0.0191(16) 0.0152(15) -0.0038(13) -0.0012(12) -0.0018(12)
C11 0.0264(17) 0.0169(16) 0.0230(17) -0.0100(14) 0.0073(14) -0.0079(13)
C3 0.0177(16) 0.0178(16) 0.0190(16) -0.0062(13) -0.0019(13) -0.0012(13)
C12 0.0211(16) 0.0158(15) 0.0177(15) -0.0074(13) -0.0013(13) -0.0043(13)
C21 0.0085(14) 0.0208(16) 0.0251(17) -0.0105(14) 0.0018(12) -0.0046(12)
C2 0.0238(17) 0.0194(16) 0.0215(17) -0.0110(14) 0.0007(14) -0.0053(13)
C16 0.0257(17) 0.0146(16) 0.0172(16) -0.0063(13) -0.0026(13) 0.0037(13)
C6 0.0258(17) 0.0152(15) 0.0154(15) -0.0051(13) -0.0068(13) 0.0020(13)
C4 0.0176(15) 0.0146(15) 0.0152(15) -0.0022(12) -0.0038(12) -0.0008(12)
C18 0.0225(17) 0.0197(16) 0.0230(17) -0.0101(14) -0.0007(14) -0.0067(13)
C9 0.0227(17) 0.0171(16) 0.0176(16) -0.0060(13) -0.0006(13) 0.0021(13)
C27 0.0154(15) 0.0170(16) 0.0215(16) -0.0057(13) -0.0046(13) -0.0019(12)
C24 0.0151(15) 0.0137(15) 0.0240(17) -0.0033(13) 0.0007(13) -0.0016(12)
C13 0.0209(16) 0.0155(15) 0.0153(15) -0.0101(12) 0.0037(12) -0.0022(12)
C7 0.0255(17) 0.0160(16) 0.0197(16) -0.0027(13) -0.0026(14) -0.0050(13)
C25 0.0200(16) 0.0175(16) 0.0305(18) -0.0116(14) -0.0063(14) -0.0017(13)
C17 0.0176(16) 0.0254(18) 0.0191(16) -0.0102(14) 0.0035(13) -0.0045(13)
C23 0.0139(15) 0.0196(16) 0.0211(16) -0.0095(13) -0.0007(12) -0.0038(12)
C10 0.0252(17) 0.0149(16) 0.0257(17) -0.0074(14) 0.0023(14) -0.0076(13)
C8 0.0247(18) 0.0240(18) 0.0176(16) -0.0004(14) 0.0008(14) -0.0065(14)
C26 0.0217(17) 0.0233(17) 0.0255(17) -0.0166(15) 0.0029(14) -0.0032(14)
C19 0.0284(18) 0.0094(15) 0.0215(17) -0.0060(13) 0.0004(14) 0.0006(13)
C20 0.0208(16) 0.0121(15) 0.0237(17) -0.0090(13) -0.0034(13) 0.0033(12)

loop_
_atom_type_symbol
_atom_type_description
_atom_type_scat_dispersion_real
_atom_type_scat_dispersion_imag
_atom_type_scat_source
C C 0.0033 0.0016 'International Tables Vol C Tables 4.2.6.8 and 6.1.1.4'
N N 0.0061 0.0033 'International Tables Vol C Tables 4.2.6.8 and 6.1.1.4'
O O 0.0106 0.0060 'International Tables Vol C Tables 4.2.6.8 and 6.1.1.4'
H H 0.0000 0.0000 'International Tables Vol C Tables 4.2.6.8 and 6.1.1.4'
Br Br -0.2901 2.4595 'International Tables Vol C Tables 4.2.6.8 and 6.1.1.4'

loop_
_geom_angle_atom_site_label_1
_geom_angle_atom_site_label_2
_geom_angle_atom_site_label_3
_geom_angle
O5 N5 O6 124.1(3)
O5 N5 C15 118.4(3)
O6 N5 C15 117.5(3)
C1 N1 C10 110.2(2)
C1 N1 C19 112.0(2)
C10 N1 C19 109.6(2)
C1 N1 H1N 113.8(3)
C10 N1 H1N 104.1(2)
C19 N1 H1N 106.6(2)
C21 N6 C20 122.8(3)
C21 N6 H6N 117(3)
C20 N6 H6N 120(3)
C3 N2 C2 121.8(3)
C3 N2 H2N 119(3)
C2 N2 H2N 119(3)
C12 N4 C11 122.3(3)
C12 N4 H4N 118.9(3)
C11 N4 H4N 118.9(3)
O9 N7 O8 123.7(3)
O9 N7 C24 118.0(3)
O8 N7 C24 118.3(3)
N1 C1 C2 113.5(3)
N1 C1 H1A 108.9
C2 C1 H1A 108.9
N1 C1 H1B 108.9
C2 C1 H1B 108.9
H1A C1 H1B 107.7
C13 C14 C15 118.5(3)
C13 C14 H14 120.8
C15 C14 H14 120.8
O3 N3 O2 123.6(3)
O3 N3 C6 118.4(3)
O2 N3 C6 118.1(3)
C16 C15 C14 122.8(3)
C16 C15 N5 119.0(3)
C14 C15 N5 118.2(3)
C23 C22 C27 120.4(3)
C23 C22 C21 117.9(3)
C27 C22 C21 121.4(3)
C6 C5 C4 118.4(3)
C6 C5 H5A 120.8
C4 C5 H5A 120.8
N4 C11 C10 115.8(3)
N4 C11 H11A 108.3
C10 C11 H11A 108.3
N4 C11 H11B 108.3
C10 C11 H11B 108.3
H11A C11 H11B 107.4
O1 C3 N2 123.4(3)
O1 C3 C4 120.7(3)
N2 C3 C4 115.8(3)
O4 C12 N4 121.9(3)
O4 C12 C13 120.4(3)
N4 C12 C13 117.6(3)
O7 C21 N6 123.3(3)
O7 C21 C22 121.0(3)
N6 C21 C22 115.7(3)
N2 C2 C1 111.6(3)
N2 C2 H2A 109.3
C1 C2 H2A 109.3
N2 C2 H2B 109.3
C1 C2 H2B 109.3
H2A C2 H2B 108.0
C17 C16 C15 118.2(3)
C17 C16 H16 120.9
C15 C16 H16 120.9
C7 C6 C5 123.2(3)
C7 C6 N3 118.4(3)
C5 C6 N3 118.4(3)
C9 C4 C5 119.5(3)
C9 C4 C3 123.2(3)
C5 C4 C3 117.2(3)
C13 C18 C17 120.4(3)
C13 C18 H18 119.8
C17 C18 H18 119.8
C8 C9 C4 120.5(3)
C8 C9 H9A 119.7
C4 C9 H9A 119.7
C26 C27 C22 120.6(3)
C26 C27 H27 119.7
C22 C27 H27 119.7
C25 C24 C23 123.1(3)
C25 C24 N7 118.2(3)
C23 C24 N7 118.6(3)
C14 C13 C18 119.4(3)
C14 C13 C12 117.3(3)
C18 C13 C12 123.2(3)
C6 C7 C8 117.5(3)
C6 C7 H7 121.2
C8 C7 H7 121.2
C24 C25 C26 118.5(3)
C24 C25 H25 120.7
C26 C25 H25 120.7
C16 C17 C18 120.8(3)
C16 C17 H17 119.6
C18 C17 H17 119.6
C22 C23 C24 117.4(3)
C22 C23 H23 121.3
C24 C23 H23 121.3
N1 C10 C11 114.3(3)
N1 C10 H10A 108.7
C11 C10 H10A 108.7
N1 C10 H10B 108.7
C11 C10 H10B 108.7
H10A C10 H10B 107.6
C7 C8 C9 120.9(3)
C7 C8 H8A 119.5
C9 C8 H8A 119.5
C27 C26 C25 120.0(3)
C27 C26 H26 120.0
C25 C26 H26 120.0
N1 C19 C20 114.7(3)
N1 C19 H19B 108.6
C20 C19 H19B 108.6
N1 C19 H19A 108.6
C20 C19 H19A 108.6
H19B C19 H19A 107.6
N6 C20 C19 113.0(3)
N6 C20 H20A 109.0
C19 C20 H20A 109.0
N6 C20 H20B 109.0
C19 C20 H20B 109.0
H20A C20 H20B 107.8

loop_
_geom_bond_atom_site_label_1
_geom_bond_atom_site_label_2
_geom_bond_distance
O4 C12 1.237(4)
O5 N5 1.226(4)
O7 C21 1.230(4)
O6 N5 1.232(3)
O9 N7 1.230(4)
N5 C15 1.477(4)
O8 N7 1.230(4)
O2 N3 1.234(4)
O1 C3 1.219(4)
N1 C1 1.506(4)
N1 C10 1.509(4)
N1 C19 1.512(4)
N1 H1N 0.951(3)
N6 C21 1.342(4)
N6 C20 1.446(4)
N6 H6N 0.78(4)
O3 N3 1.228(4)
N2 C3 1.347(4)
N2 C2 1.454(4)
N2 H2N 0.85(4)
N4 C12 1.334(4)
N4 C11 1.462(4)
N4 H4N 0.883(3)
N7 C24 1.469(4)
C1 C2 1.513(5)
C1 H1A 0.9700
C1 H1B 0.9700
C14 C13 1.387(4)
C14 C15 1.388(4)
C14 H14 0.9300
N3 C6 1.476(4)
C15 C16 1.371(5)
C22 C23 1.386(4)
C22 C27 1.392(4)
C22 C21 1.505(4)
C5 C6 1.380(4)
C5 C4 1.393(4)
C5 H5A 0.9300
C11 C10 1.523(5)
C11 H11A 0.9700
C11 H11B 0.9700
C3 C4 1.511(4)
C12 C13 1.509(4)
C2 H2A 0.9700
C2 H2B 0.9700
C16 C17 1.371(5)
C16 H16 0.9300
C6 C7 1.380(5)
C4 C9 1.386(5)
C18 C13 1.388(4)
C18 C17 1.387(5)
C18 H18 0.9300
C9 C8 1.383(5)
C9 H9A 0.9300
C27 C26 1.377(4)
C27 H27 0.9300
C24 C25 1.373(5)
C24 C23 1.391(4)
C7 C8 1.382(5)
C7 H7 0.9300
C25 C26 1.387(5)
C25 H25 0.9300
C17 H17 0.9300
C23 H23 0.9300
C10 H10A 0.9700
C10 H10B 0.9700
C8 H8A 0.9300
C26 H26 0.9300
C19 C20 1.523(5)
C19 H19B 0.9700
C19 H19A 0.9700
C20 H20A 0.9700
C20 H20B 0.9700
